data_7214698
loop_
_publ_author_name
'Xiao, Li-Na'
'Hu, Yang-Yang'
'Wang, La-Mei'
'Wang, Yan'
'Xu, Jia-Ning'
'Ding, Hong'
'Cui, Xiao-Bing'
'Xu, Ji-Qing'

_publ_section_title
;
 New compounds based on polyoxometalates and metal halide clusters
;
_journal_issue 24
_journal_name_full CrystEngComm
_journal_page_first 8589
_journal_paper_doi 10.1039/c2ce26254a
_journal_volume 14
_journal_year 2012
_chemical_formula_sum 'C144 H96 Cl7 Cu13 N24 O40 P W12'
_chemical_formula_weight 6113.79
_chemical_name_systematic
;
?
;
_space_group_IT_number 2
_symmetry_cell_setting triclinic
_symmetry_space_group_name_Hall '-P 1'
_symmetry_space_group_name_H-M 'P -1'
_atom_sites_solution_hydrogens geom
_atom_sites_solution_primary direct
_atom_sites_solution_secondary difmap
_audit_creation_method SHELXL-97
_cell_angle_alpha 84.39(3)
_cell_angle_beta 83.80(3)
_cell_angle_gamma 65.04(3)
_cell_formula_units_Z 1
_cell_length_a 14.917(3)
_cell_length_b 16.481(3)
_cell_length_c 17.669(3)
_cell_measurement_temperature 293(2)
_cell_volume 3908.6(16)
_computing_structure_refinement 'SHELXL-97 (Sheldrick, 1997)'
_computing_structure_solution 'SHELXS-97 (Sheldrick, 1990)'
_diffrn_ambient_temperature 293(2)
_diffrn_measured_fraction_theta_full 0.618
_diffrn_measured_fraction_theta_max 0.618
_diffrn_radiation_monochromator graphite
_diffrn_radiation_source 'fine-focus sealed tube'
_diffrn_radiation_type MoK\a
_diffrn_radiation_wavelength 0.71073
_diffrn_reflns_av_R_equivalents 0.0926
_diffrn_reflns_av_sigmaI/netI 0.1235
_diffrn_reflns_limit_h_max 9
_diffrn_reflns_limit_h_min -9
_diffrn_reflns_limit_k_max 21
_diffrn_reflns_limit_k_min -21
_diffrn_reflns_limit_l_max 22
_diffrn_reflns_limit_l_min -22
_diffrn_reflns_number 23689
_diffrn_reflns_theta_full 27.48
_diffrn_reflns_theta_max 27.48
_diffrn_reflns_theta_min 3.02
_exptl_absorpt_coefficient_mu 10.725
_exptl_absorpt_correction_T_max 0.2117
_exptl_absorpt_correction_T_min 0.1358
_exptl_absorpt_correction_type empirical
_exptl_absorpt_process_details
;
Higashi, T. (1995). Program for Absorption Correction.
Rigaku Corporation, Tokyo, Japan.
;
_exptl_crystal_density_diffrn 2.597
_exptl_crystal_density_method 'not measured'
_exptl_crystal_F_000 2847
_exptl_crystal_size_max 0.31
_exptl_crystal_size_mid 0.24
_exptl_crystal_size_min 0.21
_refine_diff_density_max 3.687
_refine_diff_density_min -2.284
_refine_diff_density_rms 0.361
_refine_ls_extinction_coef 0.00087(15)
_refine_ls_extinction_expression Fc^*^=kFc[1+0.001xFc^2^\l^3^/sin(2\q)]^-1/4^
_refine_ls_extinction_method SHELXL
_refine_ls_goodness_of_fit_ref 1.062
_refine_ls_hydrogen_treatment constr
_refine_ls_matrix_type full
_refine_ls_number_parameters 1016
_refine_ls_number_reflns 11073
_refine_ls_number_restraints 263
_refine_ls_restrained_S_all 1.051
_refine_ls_R_factor_all 0.1443
_refine_ls_R_factor_gt 0.0935
_refine_ls_shift/su_max 0.001
_refine_ls_shift/su_mean 0.000
_refine_ls_structure_factor_coef Fsqd
_refine_ls_weighting_details 'calc w=1/[\s^2^(Fo^2^)+(0.1610P)^2^+40.2346P] where P=(Fo^2^+2Fc^2^)/3'
_refine_ls_weighting_scheme calc
_refine_ls_wR_factor_gt 0.2589
_refine_ls_wR_factor_ref 0.3003
_reflns_number_gt 6534
_reflns_number_total 11073
_reflns_threshold_expression >2sigma(I)
_cod_data_source_file c2ce26254a.txt
_cod_data_source_block k7
_cod_original_cell_volume 3908.6(13)
_cod_original_sg_symbol_H-M p-1
_cod_database_code 7214698

loop_
_symmetry_equiv_pos_as_xyz
'x, y, z'
'-x, -y, -z'

loop_
_atom_site_label
_atom_site_type_symbol
_atom_site_fract_x
_atom_site_fract_y
_atom_site_fract_z
_atom_site_U_iso_or_equiv
_atom_site_adp_type
_atom_site_occupancy
_atom_site_symmetry_multiplicity
_atom_site_calc_flag
_atom_site_refinement_flags
W1 W 0.13439(9) 0.40232(7) 0.66454(6) 0.0444(4) Uani 1 1 d .
W2 W -0.12079(10) 0.44638(8) 0.66987(6) 0.0549(5) Uani 1 1 d .
W3 W -0.07461(12) 0.32106(9) 0.50626(7) 0.0663(5) Uani 1 1 d .
W4 W -0.25569(10) 0.54583(8) 0.50645(6) 0.0533(5) Uani 1 1 d .
W5 W 0.18166(10) 0.27374(7) 0.50311(6) 0.0491(4) Uani 1 1 d .
W6 W 0.04972(10) 0.37237(8) 0.33796(6) 0.0518(4) Uani 1 1 d .
P1 P 0.0000 0.5000 0.5000 0.023(2) Uani 1 2 d S
O1 O 0.089(3) 0.439(2) 0.5256(17) 0.043(8) Uani 0.50 1 d PU
O2 O 0.032(3) 0.405(2) 0.4764(18) 0.048(8) Uani 0.50 1 d PU
O3 O -0.069(3) 0.469(2) 0.5297(17) 0.041(8) Uani 0.50 1 d PU
O4 O -0.001(3) 0.509(2) 0.4184(16) 0.040(7) Uani 0.50 1 d PU
O5 O 0.2657(16) 0.1640(12) 0.5073(10) 0.069(6) Uani 1 1 d .
O6 O 0.2254(15) 0.4345(13) 0.5965(8) 0.054(5) Uani 1 1 d .
O7 O -0.1100(17) 0.2322(12) 0.5040(11) 0.068(6) Uani 1 1 d .
O8 O -0.3834(18) 0.5670(14) 0.5089(12) 0.078(6) Uani 1 1 d U
O9 O -0.2594(14) 0.6617(12) 0.5206(10) 0.056(5) Uani 1 1 d .
O10 O 0.0691(15) 0.3122(12) 0.2610(10) 0.065(6) Uani 1 1 d .
O11 O 0.1953(16) 0.3576(14) 0.7423(9) 0.063(6) Uani 1 1 d .
O12 O 0.1697(17) 0.3015(13) 0.6030(11) 0.066(6) Uani 1 1 d .
O13 O 0.1529(18) 0.2991(18) 0.4007(10) 0.087(8) Uani 1 1 d .
O14 O -0.1223(15) 0.5553(12) 0.6938(14) 0.077(7) Uani 1 1 d .
O15 O 0.0652(18) 0.2626(15) 0.5238(12) 0.082(7) Uani 1 1 d U
O16 O 0.0168(16) 0.3925(13) 0.6962(15) 0.092(8) Uani 1 1 d .
O17 O -0.1744(15) 0.4214(14) 0.7534(11) 0.069(6) Uani 1 1 d .
O18 O -0.0361(18) 0.3329(17) 0.4047(10) 0.084(8) Uani 1 1 d .
O19 O -0.1002(18) 0.3478(15) 0.6110(13) 0.084(7) Uani 1 1 d U
O20 O 0.0658(18) 0.5243(15) 0.6869(12) 0.080(6) Uani 1 1 d U
O21 O -0.2346(19) 0.5166(14) 0.6114(12) 0.091(8) Uani 1 1 d .
O22 O -0.194(2) 0.4223(14) 0.4895(12) 0.104(9) Uani 1 1 d .
Cu1 Cu 0.7067(3) -0.4781(3) 0.0744(2) 0.0665(12) Uani 1 1 d .
Cu2 Cu 0.4322(4) -0.1179(3) 0.1184(2) 0.0846(15) Uani 1 1 d .
Cu3 Cu 0.4675(4) -0.0787(4) -0.0834(2) 0.110(2) Uani 1 1 d .
Cu4 Cu 0.0000 0.0000 0.0000 0.185(5) Uani 1 2 d SU
Cu5 Cu 0.3055(6) -0.0691(6) 0.0075(5) 0.164(3) Uani 1 1 d U
Cu6 Cu 0.1312(6) -0.0333(5) 0.0998(4) 0.145(2) Uani 1 1 d U
Cu7 Cu 0.1705(5) -0.0311(4) -0.0910(3) 0.124(2) Uani 1 1 d U
C1 C 0.7099(14) -0.2921(12) 0.0397(11) 0.074(10) Uani 1 1 d G
H1A H 0.6536 -0.2684 0.0729 0.089 Uiso 1 1 calc R
C2 C 0.7527(17) -0.2367(9) 0.0038(12) 0.080(11) Uani 1 1 d G
H2A H 0.7249 -0.1761 0.0130 0.096 Uiso 1 1 calc R
C3 C 0.8369(17) -0.2720(12) -0.0459(12) 0.062(9) Uani 1 1 d G
H3A H 0.8655 -0.2350 -0.0700 0.074 Uiso 1 1 calc R
C4 C 0.8783(13) -0.3626(13) -0.0597(10) 0.077(11) Uani 1 1 d G
C12 C 0.8356(15) -0.4180(8) -0.0237(10) 0.050(8) Uani 1 1 d G
N1 N 0.7514(14) -0.3827(11) 0.0259(10) 0.060(7) Uani 1 1 d G
C5 C 0.964(2) -0.4065(18) -0.1082(14) 0.049(6) Uani 1 1 d U
H5A H 0.9972 -0.3723 -0.1304 0.059 Uiso 1 1 calc R
C6 C 1.002(3) -0.491(2) -0.1249(17) 0.074(10) Uani 1 1 d .
H6A H 1.0548 -0.5144 -0.1610 0.089 Uiso 1 1 calc R
C7 C 0.9557(13) -0.5469(13) -0.0839(9) 0.049(8) Uani 1 1 d G
C8 C 0.9941(12) -0.6386(13) -0.0926(11) 0.082(11) Uani 1 1 d GU
H8A H 1.0504 -0.6658 -0.1252 0.099 Uiso 1 1 calc R
C9 C 0.9484(16) -0.6896(9) -0.0527(12) 0.083(11) Uani 1 1 d GU
H9A H 0.9741 -0.7510 -0.0586 0.099 Uiso 1 1 calc R
C10 C 0.8644(15) -0.6489(10) -0.0040(10) 0.071(11) Uani 1 1 d G
H10A H 0.8338 -0.6830 0.0227 0.085 Uiso 1 1 calc R
N2 N 0.8260(11) -0.5572(11) 0.0047(8) 0.051(5) Uani 1 1 d GU
C11 C 0.8717(13) -0.5062(8) -0.0352(9) 0.040(7) Uani 1 1 d G
C13 C 0.4881(16) -0.4104(13) 0.0333(8) 0.065(9) Uani 1 1 d G
H13A H 0.5064 -0.3931 -0.0155 0.078 Uiso 1 1 calc R
C14 C 0.3902(14) -0.3967(15) 0.0530(12) 0.097(11) Uani 1 1 d GU
H14A H 0.3429 -0.3701 0.0175 0.116 Uiso 1 1 calc R
C15 C 0.3630(12) -0.4225(16) 0.1259(13) 0.090(11) Uani 1 1 d GU
H15A H 0.2974 -0.4133 0.1391 0.108 Uiso 1 1 calc R
C16 C 0.4336(16) -0.4622(14) 0.1791(9) 0.061(9) Uani 1 1 d GU
C24 C 0.5315(14) -0.4759(12) 0.1593(8) 0.052(7) Uani 1 1 d GU
N3 N 0.5588(12) -0.4501(11) 0.0864(9) 0.049(5) Uani 1 1 d GU
C17 C 0.412(3) -0.488(2) 0.2569(17) 0.068(8) Uani 1 1 d U
H17A H 0.3478 -0.4779 0.2746 0.082 Uiso 1 1 calc R
C18 C 0.485(3) -0.526(2) 0.3033(18) 0.076(10) Uani 1 1 d U
H18A H 0.4708 -0.5483 0.3512 0.091 Uiso 1 1 calc R
C19 C 0.5821(14) -0.5352(12) 0.2852(9) 0.057(7) Uani 1 1 d GU
C20 C 0.6560(18) -0.5708(12) 0.3360(7) 0.062(10) Uani 1 1 d G
H20A H 0.6415 -0.5883 0.3857 0.074 Uiso 1 1 calc R
C21 C 0.7517(16) -0.5801(12) 0.3125(10) 0.075(12) Uani 1 1 d G
H21A H 0.8012 -0.6038 0.3465 0.090 Uiso 1 1 calc R
C22 C 0.7734(12) -0.5538(12) 0.2382(11) 0.079(11) Uani 1 1 d G
H22A H 0.8374 -0.5600 0.2224 0.095 Uiso 1 1 calc R
N4 N 0.6995(14) -0.5183(11) 0.1873(7) 0.048(5) Uani 1 1 d GU
C23 C 0.6038(12) -0.5090(11) 0.2108(8) 0.042(6) Uani 1 1 d GU
Cl3 Cl 0.4315(9) -0.1909(7) 0.0219(5) 0.109(4) Uani 1 1 d .
Cl4 Cl 0.5142(16) -0.0328(11) 0.0188(8) 0.078(5) Uani 0.50 1 d P
C25 C 0.554(3) -0.273(2) 0.235(2) 0.080(11) Uani 1 1 d .
H25A H 0.5877 -0.3064 0.1931 0.096 Uiso 1 1 calc R
C26 C 0.579(3) -0.316(2) 0.303(2) 0.077(11) Uani 1 1 d .
H26A H 0.6176 -0.3770 0.3098 0.093 Uiso 1 1 calc R
C27 C 0.541(3) -0.262(3) 0.361(2) 0.101(14) Uani 1 1 d .
H27A H 0.5627 -0.2847 0.4090 0.122 Uiso 1 1 calc R
C28 C 0.470(3) -0.171(2) 0.3540(17) 0.069(10) Uani 1 1 d .
C29 C 0.422(3) -0.110(2) 0.4128(18) 0.101(15) Uani 1 1 d U
H29A H 0.4359 -0.1301 0.4630 0.121 Uiso 1 1 calc R
C30 C 0.361(3) -0.028(2) 0.3990(16) 0.112(16) Uani 1 1 d U
H30A H 0.3349 0.0092 0.4397 0.135 Uiso 1 1 calc R
C31 C 0.330(3) 0.0111(19) 0.3209(15) 0.058(9) Uani 1 1 d .
C32 C 0.260(3) 0.096(2) 0.305(2) 0.083(12) Uani 1 1 d .
H32A H 0.2235 0.1336 0.3442 0.099 Uiso 1 1 calc R
C33 C 0.246(3) 0.123(2) 0.232(2) 0.084(12) Uani 1 1 d .
H33A H 0.2040 0.1824 0.2178 0.100 Uiso 1 1 calc R
C34 C 0.294(2) 0.0621(17) 0.1768(19) 0.065(9) Uani 1 1 d .
H34A H 0.2785 0.0792 0.1265 0.079 Uiso 1 1 calc R
C35 C 0.3764(19) -0.0476(16) 0.2636(13) 0.039(7) Uani 1 1 d .
C36 C 0.444(2) -0.1385(17) 0.2791(14) 0.050(6) Uani 1 1 d U
C37 C 0.6176(16) -0.2614(13) -0.1525(10) 0.083(10) Uani 1 1 d GU
H37A H 0.6330 -0.2849 -0.1032 0.100 Uiso 1 1 calc R
C38 C 0.6654(14) -0.3134(10) -0.2143(14) 0.085(12) Uani 1 1 d G
H38A H 0.7127 -0.3718 -0.2062 0.101 Uiso 1 1 calc R
C39 C 0.6424(16) -0.2783(14) -0.2880(12) 0.089(12) Uani 1 1 d G
H39A H 0.6743 -0.3131 -0.3293 0.107 Uiso 1 1 calc R
C40 C 0.5716(17) -0.1911(15) -0.3000(8) 0.070(8) Uani 1 1 d GU
C48 C 0.5239(14) -0.1391(10) -0.2383(11) 0.058(7) Uani 1 1 d GU
N7 N 0.5469(14) -0.1742(12) -0.1645(9) 0.067(8) Uani 1 1 d G
C41 C 0.535(3) -0.144(3) -0.3758(17) 0.074(11) Uani 1 1 d .
H41A H 0.5582 -0.1750 -0.4202 0.089 Uiso 1 1 calc R
C42 C 0.474(3) -0.064(3) -0.3786(17) 0.064(10) Uani 1 1 d .
H42A H 0.4607 -0.0364 -0.4270 0.077 Uiso 1 1 calc R
C43 C 0.424(3) -0.012(3) -0.317(2) 0.076(11) Uani 1 1 d .
C44 C 0.355(3) 0.075(2) -0.3206(19) 0.073(9) Uani 1 1 d U
H44A H 0.3355 0.1031 -0.3681 0.088 Uiso 1 1 calc R
C45 C 0.314(3) 0.120(2) -0.2583(19) 0.079(9) Uani 1 1 d U
H45A H 0.2674 0.1797 -0.2620 0.095 Uiso 1 1 calc R
C46 C 0.342(2) 0.077(2) -0.1877(18) 0.061(9) Uani 1 1 d U
H46A H 0.3118 0.1073 -0.1439 0.074 Uiso 1 1 calc R
C47 C 0.451(2) -0.053(2) -0.2434(16) 0.061(9) Uani 1 1 d .
C49 C 0.043(2) 0.1314(16) -0.2017(15) 0.119(13) Uani 1 1 d GU
H49A H 0.0107 0.1647 -0.1597 0.143 Uiso 1 1 calc R
C50 C 0.0229(19) 0.1697(13) -0.2750(19) 0.130(15) Uani 1 1 d GU
H50A H -0.0234 0.2286 -0.2821 0.156 Uiso 1 1 calc R
C51 C 0.072(2) 0.120(2) -0.3378(13) 0.150(17) Uani 1 1 d GU
H51A H 0.0580 0.1455 -0.3868 0.180 Uiso 1 1 calc R
C52 C 0.141(2) 0.0318(19) -0.3272(12) 0.095(11) Uani 1 1 d GU
C60 C 0.1614(16) -0.0065(12) -0.2539(15) 0.074(10) Uani 1 1 d G
N9 N 0.1126(19) 0.0433(17) -0.1912(11) 0.086(10) Uani 1 1 d GU
C55 C 0.282(3) -0.146(2) -0.299(2) 0.079(9) Uani 1 1 d U
C61 C 0.2539(18) -0.1942(17) 0.2069(15) 0.101(14) Uani 1 1 d GU
H61A H 0.2842 -0.2278 0.1646 0.121 Uiso 1 1 calc R
C62 C 0.2774(17) -0.2324(14) 0.2798(18) 0.116(16) Uani 1 1 d GU
H62A H 0.3235 -0.2915 0.2863 0.139 Uiso 1 1 calc R
C63 C 0.232(2) -0.1822(19) 0.3429(13) 0.122(16) Uani 1 1 d GU
H63A H 0.2477 -0.2077 0.3917 0.147 Uiso 1 1 calc R
C64 C 0.163(2) -0.0938(18) 0.3332(11) 0.102(12) Uani 1 1 d GU
C72 C 0.1396(17) -0.0557(13) 0.2602(13) 0.084(12) Uani 1 1 d G
N11 N 0.1850(18) -0.1059(17) 0.1971(10) 0.091(10) Uani 1 1 d G
C65 C 0.117(4) -0.049(3) 0.396(3) 0.14(2) Uani 1 1 d U
H65A H 0.1290 -0.0771 0.4444 0.163 Uiso 1 1 calc R
C66 C 0.057(4) 0.034(3) 0.388(2) 0.102(13) Uani 1 1 d U
H66A H 0.0308 0.0656 0.4317 0.122 Uiso 1 1 calc R
C67 C 0.025(2) 0.0840(17) 0.3121(11) 0.083(11) Uani 1 1 d GU
C68 C -0.0492(19) 0.1690(16) 0.2983(14) 0.082(11) Uani 1 1 d G
H68A H -0.0827 0.2048 0.3387 0.099 Uiso 1 1 calc R
C69 C -0.0733(19) 0.2004(15) 0.2240(17) 0.141(16) Uani 1 1 d GU
H69A H -0.1231 0.2572 0.2147 0.169 Uiso 1 1 calc R
C70 C -0.023(2) 0.147(2) 0.1636(12) 0.109(15) Uani 1 1 d G
H70A H -0.0394 0.1678 0.1139 0.131 Uiso 1 1 calc R
N12 N 0.051(2) 0.0618(19) 0.1775(13) 0.103(11) Uani 1 1 d G
C71 C 0.0753(17) 0.0304(14) 0.2518(16) 0.093(10) Uani 1 1 d GU
N5 N 0.492(2) -0.1916(15) 0.2178(14) 0.069(8) Uani 1 1 d .
N6 N 0.3603(19) -0.0178(14) 0.1916(14) 0.059(7) Uani 1 1 d .
N8 N 0.410(2) -0.0056(17) -0.1809(13) 0.068(8) Uani 1 1 d U
N10 N 0.255(2) -0.1219(15) -0.1682(17) 0.078(9) Uani 1 1 d .
Cl2 Cl 0.1873(8) 0.0570(6) -0.0057(5) 0.080(3) Uani 1 1 d .
Cl1 Cl 0.1186(10) -0.1277(7) 0.0116(6) 0.103(4) Uani 1 1 d .
C56 C 0.352(3) -0.228(3) -0.287(2) 0.098(12) Uani 1 1 d U
H56A H 0.3854 -0.2637 -0.3276 0.118 Uiso 1 1 calc R
C54 C 0.258(4) -0.102(3) -0.373(3) 0.120(15) Uani 1 1 d U
H54A H 0.2901 -0.1354 -0.4145 0.144 Uiso 1 1 calc R
C58 C 0.327(3) -0.204(2) -0.156(2) 0.084(10) Uani 1 1 d U
H58A H 0.3442 -0.2251 -0.1067 0.100 Uiso 1 1 calc R
C57 C 0.374(3) -0.258(3) -0.215(3) 0.111(12) Uani 1 1 d U
H57A H 0.4216 -0.3159 -0.2056 0.133 Uiso 1 1 calc R
C59 C 0.232(3) -0.090(2) -0.2397(17) 0.065(8) Uani 1 1 d U
C53 C 0.199(3) -0.025(3) -0.386(2) 0.100(13) Uani 1 1 d U
H53A H 0.1920 -0.0029 -0.4360 0.119 Uiso 1 1 calc R

loop_
_atom_site_aniso_label
_atom_site_aniso_U_11
_atom_site_aniso_U_22
_atom_site_aniso_U_33
_atom_site_aniso_U_23
_atom_site_aniso_U_13
_atom_site_aniso_U_12
W1 0.0386(11) 0.0465(6) 0.0433(5) 0.0012(4) -0.0040(5) -0.0137(5)
W2 0.0564(12) 0.0551(7) 0.0467(6) 0.0028(5) 0.0121(6) -0.0220(6)
W3 0.0882(14) 0.0624(8) 0.0577(7) 0.0059(5) -0.0112(7) -0.0411(8)
W4 0.0430(12) 0.0614(8) 0.0499(6) -0.0004(5) -0.0022(6) -0.0172(6)
W5 0.0462(11) 0.0459(6) 0.0450(6) 0.0009(4) 0.0003(5) -0.0108(6)
W6 0.0531(11) 0.0581(7) 0.0438(6) -0.0119(4) 0.0048(6) -0.0230(6)
P1 0.018(7) 0.029(4) 0.025(3) 0.000(3) 0.008(3) -0.015(4)
O1 0.043(8) 0.043(8) 0.043(8) -0.0026(11) -0.0032(12) -0.018(3)
O2 0.047(8) 0.048(8) 0.048(8) -0.0026(11) -0.0035(12) -0.020(4)
O3 0.041(8) 0.041(8) 0.041(8) -0.0024(11) -0.0032(12) -0.017(3)
O4 0.040(7) 0.040(7) 0.040(7) -0.0022(11) -0.0030(12) -0.017(3)
O5 0.082(17) 0.047(11) 0.054(10) 0.013(8) 0.006(11) -0.008(10)
O6 0.066(16) 0.089(14) 0.027(8) -0.014(8) 0.022(9) -0.055(12)
O7 0.083(18) 0.054(12) 0.066(12) 0.017(9) -0.014(12) -0.029(11)
O8 0.078(6) 0.078(6) 0.078(6) -0.0046(11) -0.0056(11) -0.033(3)
O9 0.040(15) 0.070(13) 0.058(11) -0.004(9) 0.020(10) -0.029(10)
O10 0.068(16) 0.061(12) 0.050(10) -0.015(8) -0.011(10) -0.007(10)
O11 0.074(17) 0.092(15) 0.036(9) 0.010(8) -0.026(10) -0.045(12)
O12 0.095(19) 0.059(12) 0.067(12) -0.009(9) 0.010(12) -0.055(12)
O13 0.069(19) 0.15(2) 0.041(10) 0.027(11) -0.011(11) -0.052(16)
O14 0.028(14) 0.031(10) 0.16(2) -0.014(11) 0.006(13) -0.005(9)
O15 0.081(7) 0.082(7) 0.081(7) -0.0043(11) -0.0061(11) -0.034(3)
O16 0.050(18) 0.039(12) 0.16(2) -0.001(13) -0.017(16) 0.006(10)
O17 0.047(16) 0.090(16) 0.058(11) 0.016(10) 0.012(10) -0.025(12)
O18 0.072(19) 0.16(2) 0.047(11) 0.046(12) -0.019(12) -0.081(17)
O19 0.084(7) 0.084(7) 0.084(7) -0.0049(11) -0.0065(11) -0.035(3)
O20 0.080(6) 0.080(6) 0.080(6) -0.0045(11) -0.0057(11) -0.033(3)
O21 0.11(2) 0.060(14) 0.073(14) 0.002(10) -0.029(14) -0.004(13)
O22 0.15(2) 0.053(13) 0.069(13) 0.014(10) -0.049(15) 0.004(14)
Cu1 0.060(3) 0.078(3) 0.069(2) -0.0010(18) 0.011(2) -0.040(2)
Cu2 0.095(4) 0.080(3) 0.064(2) -0.0220(19) -0.006(2) -0.018(2)
Cu3 0.111(5) 0.123(4) 0.055(2) -0.018(2) -0.007(3) -0.006(3)
Cu4 0.186(5) 0.185(5) 0.185(5) -0.0109(11) -0.0139(11) -0.077(2)
Cu5 0.164(3) 0.164(3) 0.164(3) -0.0095(6) -0.0121(6) -0.0681(13)
Cu6 0.145(2) 0.146(2) 0.144(2) -0.0093(7) -0.0108(7) -0.0594(12)
Cu7 0.125(2) 0.125(2) 0.121(2) -0.0086(10) -0.0110(10) -0.0488(12)
C1 0.07(3) 0.06(2) 0.09(2) -0.026(17) 0.01(2) -0.025(19)
C2 0.09(4) 0.10(3) 0.08(2) -0.006(19) 0.01(2) -0.07(3)
C3 0.06(3) 0.046(16) 0.09(2) 0.014(14) 0.001(19) -0.045(17)
C4 0.08(3) 0.09(2) 0.046(15) 0.019(15) -0.009(17) -0.03(2)
C12 0.04(2) 0.067(19) 0.062(16) 0.021(14) -0.025(16) -0.042(17)
N1 0.07(2) 0.041(13) 0.073(15) 0.014(11) -0.015(15) -0.033(13)
C5 0.049(6) 0.049(6) 0.049(6) -0.0025(11) -0.0036(11) -0.021(3)
C6 0.08(3) 0.10(3) 0.057(17) 0.000(16) 0.017(18) -0.06(2)
C7 0.03(2) 0.07(2) 0.049(14) -0.002(12) -0.013(14) -0.021(15)
C8 0.07(3) 0.10(3) 0.09(2) -0.025(19) 0.00(2) -0.04(2)
C9 0.09(3) 0.047(19) 0.11(3) -0.016(17) -0.01(2) -0.021(17)
C10 0.13(4) 0.08(2) 0.038(13) -0.006(13) 0.014(17) -0.08(2)
N2 0.051(6) 0.051(6) 0.051(5) -0.0029(11) -0.0035(11) -0.021(2)
C11 0.02(2) 0.065(17) 0.040(12) 0.002(11) 0.004(12) -0.029(14)
C13 0.07(3) 0.07(2) 0.047(14) 0.015(12) -0.009(15) -0.019(17)
C14 0.097(11) 0.097(11) 0.097(11) -0.0056(12) -0.0072(13) -0.040(5)
C15 0.05(3) 0.12(3) 0.11(2) -0.01(2) -0.017(18) -0.04(2)
C16 0.05(2) 0.09(2) 0.055(16) -0.028(14) -0.002(14) -0.031(17)
C24 0.052(7) 0.052(7) 0.052(7) -0.0030(11) -0.0038(11) -0.022(3)
N3 0.049(5) 0.049(5) 0.050(5) -0.0029(11) -0.0037(11) -0.021(2)
C17 0.068(8) 0.068(8) 0.068(8) -0.0038(11) -0.0049(12) -0.028(3)
C18 0.08(3) 0.10(3) 0.056(17) -0.005(15) 0.009(15) -0.05(2)
C19 0.057(7) 0.057(7) 0.057(7) -0.0034(11) -0.0043(12) -0.024(3)
C20 0.10(3) 0.08(2) 0.029(12) -0.009(11) 0.012(16) -0.07(2)
C21 0.11(4) 0.060(19) 0.043(15) -0.005(12) -0.014(18) -0.02(2)
C22 0.07(3) 0.06(2) 0.11(3) -0.018(17) -0.01(2) -0.022(18)
N4 0.048(5) 0.048(5) 0.048(5) -0.0027(11) -0.0034(11) -0.020(2)
C23 0.042(6) 0.042(6) 0.042(6) -0.0025(11) -0.0030(11) -0.018(3)
Cl3 0.126(10) 0.087(7) 0.077(5) -0.036(5) -0.016(6) 0.001(6)
Cl4 0.113(17) 0.079(12) 0.052(8) -0.011(6) 0.005(9) -0.052(12)
C25 0.07(3) 0.06(2) 0.12(3) -0.024(19) -0.01(2) -0.021(19)
C26 0.05(3) 0.07(2) 0.11(3) 0.02(2) -0.03(2) -0.03(2)
C27 0.11(4) 0.08(3) 0.10(3) 0.06(2) -0.04(3) -0.03(2)
C28 0.08(3) 0.061(19) 0.073(19) -0.020(15) -0.011(18) -0.030(18)
C29 0.16(4) 0.057(18) 0.069(19) 0.002(15) -0.06(2) -0.02(2)
C30 0.19(5) 0.07(2) 0.040(15) -0.021(14) -0.03(2) -0.01(2)
C31 0.09(3) 0.056(18) 0.062(16) -0.012(13) -0.002(17) -0.060(19)
C32 0.13(4) 0.06(2) 0.08(2) -0.019(16) 0.00(2) -0.06(2)
C33 0.08(3) 0.039(17) 0.13(3) -0.009(18) 0.02(2) -0.029(17)
C34 0.08(3) 0.031(15) 0.09(2) -0.020(13) -0.006(18) -0.018(15)
C35 0.022(19) 0.052(15) 0.047(13) -0.016(10) -0.012(12) -0.013(12)
C36 0.050(7) 0.050(6) 0.050(6) -0.0028(11) -0.0036(11) -0.021(3)
C37 0.083(10) 0.083(10) 0.083(10) -0.0047(12) -0.0060(13) -0.035(4)
C38 0.02(3) 0.13(3) 0.11(3) -0.04(2) 0.01(2) -0.04(2)
C39 0.09(3) 0.08(3) 0.11(3) -0.05(2) 0.02(2) -0.05(2)
C40 0.070(9) 0.070(9) 0.070(9) -0.0041(11) -0.0052(12) -0.029(4)
C48 0.059(7) 0.059(7) 0.058(7) -0.0034(11) -0.0043(12) -0.024(3)
N7 0.05(2) 0.070(17) 0.083(17) -0.014(13) -0.005(14) -0.022(14)
C41 0.08(3) 0.12(3) 0.060(18) -0.039(19) 0.004(19) -0.07(3)
C42 0.05(3) 0.12(3) 0.056(17) -0.008(18) 0.004(17) -0.06(2)
C43 0.05(3) 0.11(3) 0.08(2) 0.009(19) 0.012(19) -0.05(2)
C44 0.073(9) 0.073(9) 0.073(9) -0.0041(11) -0.0054(12) -0.031(4)
C45 0.079(9) 0.079(9) 0.079(9) -0.0045(12) -0.0059(12) -0.033(4)
C46 0.05(3) 0.076(17) 0.073(19) -0.010(15) -0.014(17) -0.036(15)
C47 0.05(3) 0.09(2) 0.057(17) -0.028(15) 0.021(16) -0.043(19)
C49 0.119(13) 0.119(13) 0.119(13) -0.0069(13) -0.0089(14) -0.049(5)
C50 0.12(4) 0.07(3) 0.20(4) 0.02(2) -0.01(3) -0.05(3)
C51 0.150(17) 0.150(17) 0.150(17) -0.0086(14) -0.0111(16) -0.062(7)
C52 0.095(11) 0.095(11) 0.095(11) -0.0053(12) -0.0070(13) -0.039(5)
C60 0.06(3) 0.08(2) 0.10(3) 0.02(2) -0.02(2) -0.06(2)
N9 0.11(3) 0.082(17) 0.089(19) 0.009(15) -0.06(2) -0.055(16)
C55 0.079(9) 0.079(9) 0.079(9) -0.0046(12) -0.0058(12) -0.033(4)
C61 0.07(3) 0.11(4) 0.15(3) -0.02(2) -0.02(3) -0.06(3)
C62 0.07(3) 0.08(3) 0.17(3) 0.01(2) 0.03(3) -0.01(2)
C63 0.08(4) 0.14(3) 0.14(4) -0.02(3) -0.04(3) -0.03(2)
C64 0.102(12) 0.102(12) 0.102(12) -0.0059(12) -0.0076(13) -0.043(5)
C72 0.10(3) 0.11(3) 0.060(19) -0.027(18) 0.02(2) -0.07(3)
N11 0.09(3) 0.12(3) 0.09(2) -0.031(18) 0.023(19) -0.07(2)
C65 0.21(6) 0.11(3) 0.09(3) -0.01(3) 0.03(3) -0.08(3)
C66 0.12(4) 0.14(3) 0.08(2) -0.02(2) 0.02(2) -0.08(3)
C67 0.07(3) 0.10(3) 0.12(2) -0.018(16) 0.00(2) -0.07(2)
C68 0.10(3) 0.06(2) 0.10(3) -0.020(17) 0.00(2) -0.05(2)
C69 0.141(16) 0.141(16) 0.141(16) -0.0082(14) -0.0104(16) -0.059(7)
C70 0.10(4) 0.13(4) 0.12(3) -0.02(3) 0.00(3) -0.07(3)
N12 0.12(3) 0.10(3) 0.12(3) -0.03(2) 0.00(2) -0.07(2)
C71 0.093(10) 0.093(10) 0.093(10) -0.0054(12) -0.0068(13) -0.039(4)
N5 0.08(2) 0.041(14) 0.081(17) -0.016(11) -0.023(15) -0.018(14)
N6 0.06(2) 0.041(13) 0.080(16) 0.005(11) -0.030(14) -0.017(12)
N8 0.08(2) 0.059(14) 0.060(14) 0.000(11) -0.001(14) -0.020(13)
N10 0.09(2) 0.035(13) 0.11(2) 0.023(13) -0.014(18) -0.031(14)
Cl2 0.108(9) 0.079(6) 0.082(5) 0.001(4) -0.018(5) -0.065(6)
Cl1 0.151(11) 0.091(7) 0.102(7) -0.004(5) -0.008(7) -0.085(7)
C56 0.10(3) 0.09(2) 0.10(2) -0.044(17) 0.03(2) -0.031(17)
C54 0.120(15) 0.120(15) 0.120(15) -0.0070(13) -0.0089(15) -0.050(6)
C58 0.084(10) 0.084(10) 0.084(10) -0.0049(12) -0.0063(13) -0.035(4)
C57 0.111(13) 0.111(13) 0.111(13) -0.0064(13) -0.0082(14) -0.046(5)
C59 0.065(8) 0.065(8) 0.065(8) -0.0038(11) -0.0048(12) -0.027(3)
C53 0.06(3) 0.18(5) 0.09(3) 0.00(2) -0.01(2) -0.08(3)

loop_
_atom_type_symbol
_atom_type_description
_atom_type_scat_dispersion_real
_atom_type_scat_dispersion_imag
_atom_type_scat_source
C C 0.0033 0.0016 'International Tables Vol C Tables 4.2.6.8 and 6.1.1.4'
H H 0.0000 0.0000 'International Tables Vol C Tables 4.2.6.8 and 6.1.1.4'
P P 0.1023 0.0942 'International Tables Vol C Tables 4.2.6.8 and 6.1.1.4'
Cu Cu 0.3201 1.2651 'International Tables Vol C Tables 4.2.6.8 and 6.1.1.4'
N N 0.0061 0.0033 'International Tables Vol C Tables 4.2.6.8 and 6.1.1.4'
O O 0.0106 0.0060 'International Tables Vol C Tables 4.2.6.8 and 6.1.1.4'
W W -0.8490 6.8722 'International Tables Vol C Tables 4.2.6.8 and 6.1.1.4'
Cl Cl 0.1484 0.1585 'International Tables Vol C Tables 4.2.6.8 and 6.1.1.4'

loop_
_geom_angle_atom_site_label_1
_geom_angle_atom_site_label_2
_geom_angle_atom_site_label_3
_geom_angle
_geom_angle_site_symmetry_1
_geom_angle_site_symmetry_3
O11 W1 O16 99.2(10) . .
O11 W1 O20 101.9(10) . .
O16 W1 O20 86.1(10) . .
O11 W1 O6 104.2(9) . .
O16 W1 O6 156.6(10) . .
O20 W1 O6 88.4(9) . .
O11 W1 O12 103.8(9) . .
O16 W1 O12 88.5(9) . .
O20 W1 O12 154.2(9) . .
O6 W1 O12 86.6(8) . .
O11 W1 O4 161.4(10) . 2_566
O16 W1 O4 67.2(11) . 2_566
O20 W1 O4 65.6(10) . 2_566
O6 W1 O4 89.8(10) . 2_566
O12 W1 O4 89.0(9) . 2_566
O17 W2 O14 99.0(11) . .
O17 W2 O19 101.9(10) . .
O14 W2 O19 159.1(10) . .
O17 W2 O21 102.4(10) . .
O14 W2 O21 87.3(9) . .
O19 W2 O21 87.1(10) . .
O17 W2 O16 98.8(10) . .
O14 W2 O16 86.0(9) . .
O19 W2 O16 92.0(10) . .
O21 W2 O16 158.5(11) . .
O7 W3 O18 100.0(10) . .
O7 W3 O22 102.3(11) . .
O18 W3 O22 88.0(11) . .
O7 W3 O19 102.9(10) . .
O18 W3 O19 157.1(10) . .
O22 W3 O19 86.6(10) . .
O7 W3 O15 104.3(9) . .
O18 W3 O15 87.1(10) . .
O22 W3 O15 153.3(11) . .
O19 W3 O15 87.8(10) . .
O7 W3 O2 156.8(11) . .
O18 W3 O2 64.2(10) . .
O22 W3 O2 94.3(12) . .
O19 W3 O2 94.0(10) . .
O15 W3 O2 60.2(10) . .
O8 W4 O6 102.3(9) . 2_566
O8 W4 O22 101.4(11) . .
O6 W4 O22 86.8(9) 2_566 .
O8 W4 O21 99.8(11) . .
O6 W4 O21 158.0(10) 2_566 .
O22 W4 O21 88.8(9) . .
O8 W4 O9 103.4(9) . .
O6 W4 O9 87.0(8) 2_566 .
O22 W4 O9 155.2(11) . .
O21 W4 O9 88.1(9) . .
O5 W5 O15 101.5(10) . .
O5 W5 O12 101.3(9) . .
O15 W5 O12 86.7(10) . .
O5 W5 O13 104.5(10) . .
O15 W5 O13 88.3(10) . .
O12 W5 O13 154.2(11) . .
O5 W5 O9 104.3(9) . 2_566
O15 W5 O9 154.2(9) . 2_566
O12 W5 O9 88.7(8) . 2_566
O13 W5 O9 85.0(9) . 2_566
O5 W5 O2 159.8(11) . .
O15 W5 O2 63.2(11) . .
O12 W5 O2 91.3(10) . .
O13 W5 O2 63.9(11) . .
O9 W5 O2 91.7(11) 2_566 .
O5 W5 O1 163.0(10) . .
O15 W5 O1 88.5(11) . .
O12 W5 O1 65.3(9) . .
O13 W5 O1 89.3(11) . .
O9 W5 O1 66.6(10) 2_566 .
O2 W5 O1 36.8(11) . .
O10 W6 O13 104.4(10) . .
O10 W6 O20 100.9(9) . 2_566
O13 W6 O20 154.7(10) . 2_566
O10 W6 O18 102.0(10) . .
O13 W6 O18 87.1(9) . .
O20 W6 O18 86.9(10) 2_566 .
O10 W6 O14 102.3(10) . 2_566
O13 W6 O14 89.1(10) . 2_566
O20 W6 O14 86.4(9) 2_566 2_566
O18 W6 O14 155.6(10) . 2_566
O10 W6 O2 158.4(10) . .
O13 W6 O2 61.5(11) . .
O20 W6 O2 94.1(10) 2_566 .
O18 W6 O2 63.0(11) . .
O14 W6 O2 94.1(11) 2_566 .
O3 P1 O3 180(3) . 2_566
O3 P1 O1 74(2) . 2_566
O3 P1 O1 106(2) 2_566 2_566
O3 P1 O1 106(2) . .
O3 P1 O1 74(2) 2_566 .
O1 P1 O1 180(2) 2_566 .
O3 P1 O4 70.9(18) . 2_566
O3 P1 O4 109.1(18) 2_566 2_566
O1 P1 O4 113.7(18) 2_566 2_566
O1 P1 O4 66.3(18) . 2_566
O3 P1 O4 109.1(18) . .
O3 P1 O4 70.9(18) 2_566 .
O1 P1 O4 66.3(18) 2_566 .
O1 P1 O4 113.7(18) . .
O4 P1 O4 180.000(5) 2_566 .
O3 P1 O2 70.8(19) . .
O3 P1 O2 109.2(19) 2_566 .
O1 P1 O2 114.9(18) 2_566 .
O1 P1 O2 65.1(18) . .
O4 P1 O2 104.2(17) 2_566 .
O4 P1 O2 75.8(17) . .
O3 P1 O2 109.2(19) . 2_566
O3 P1 O2 70.8(19) 2_566 2_566
O1 P1 O2 65.1(18) 2_566 2_566
O1 P1 O2 114.9(18) . 2_566
O4 P1 O2 75.8(17) 2_566 2_566
O4 P1 O2 104.2(17) . 2_566
O2 P1 O2 180(2) . 2_566
P1 O1 O4 58.6(18) . 2_566
P1 O1 O2 61.7(18) . .
O4 O1 O2 97(3) 2_566 .
P1 O1 O3 52.8(17) . 2_566
O4 O1 O3 91(2) 2_566 2_566
O2 O1 O3 94(2) . 2_566
P1 O1 W5 129.7(19) . .
O4 O1 W5 132(2) 2_566 .
O2 O1 W5 67.9(16) . .
O3 O1 W5 133(2) 2_566 .
P1 O2 O1 53.1(16) . .
P1 O2 O3 50.6(16) . .
O1 O2 O3 85(2) . .
P1 O2 O4 50.0(13) . .
O1 O2 O4 88(2) . .
O3 O2 O4 82(2) . .
P1 O2 W5 128.4(19) . .
O1 O2 W5 75.3(18) . .
O3 O2 W5 134(2) . .
O4 O2 W5 137(2) . .
P1 O2 W3 122(2) . .
O1 O2 W3 134(2) . .
O3 O2 W3 72.0(17) . .
O4 O2 W3 125(2) . .
W5 O2 W3 92.7(11) . .
P1 O2 W6 121.0(17) . .
O1 O2 W6 133(2) . .
O3 O2 W6 129(2) . .
O4 O2 W6 70.9(14) . .
W5 O2 W6 92.1(11) . .
W3 O2 W6 90.2(11) . .
P1 O3 O4 56.3(17) . 2_566
P1 O3 O1 53.0(17) . 2_566
O4 O3 O1 91(2) 2_566 2_566
P1 O3 O2 58.6(18) . .
O4 O3 O2 89(2) 2_566 .
O1 O3 O2 94(2) 2_566 .
P1 O4 O1 55.0(16) . 2_566
P1 O4 O3 52.8(16) . 2_566
O1 O4 O3 88(2) 2_566 2_566
P1 O4 O2 54.1(14) . .
O1 O4 O2 93(2) 2_566 .
O3 O4 O2 86(2) 2_566 .
P1 O4 W1 131.2(19) . 2_566
O1 O4 W1 76.2(17) 2_566 2_566
O3 O4 W1 136(2) 2_566 2_566
O2 O4 W1 135(2) . 2_566
W4 O6 W1 141.6(10) 2_566 .
W5 O9 W4 139.8(10) 2_566 .
W5 O12 W1 141.3(11) . .
W5 O13 W6 141.5(14) . .
W2 O14 W6 137.9(12) . 2_566
W5 O15 W3 142.7(13) . .
W1 O16 W2 138.4(14) . .
W3 O18 W6 142.0(12) . .
W3 O19 W2 137.2(13) . .
W1 O20 W6 140.5(13) . 2_566
W4 O21 W2 135.5(14) . .
W3 O22 W4 140.3(15) . .
N1 Cu1 N3 119.5(7) . .
N1 Cu1 N4 128.0(7) . .
N3 Cu1 N4 82.5(7) . .
N1 Cu1 N2 80.8(7) . .
N3 Cu1 N2 134.8(7) . .
N4 Cu1 N2 118.2(7) . .
N6 Cu2 N5 82.8(9) . .
N6 Cu2 Cl3 150.2(8) . .
N5 Cu2 Cl3 118.2(7) . .
N6 Cu2 Cl4 98.4(8) . .
N5 Cu2 Cl4 126.4(9) . .
Cl3 Cu2 Cl4 85.8(5) . .
N6 Cu2 Cu5 101.6(7) . .
N5 Cu2 Cu5 152.8(8) . .
Cl3 Cu2 Cu5 49.9(3) . .
Cl4 Cu2 Cu5 79.9(5) . .
N8 Cu3 N7 80.2(9) . .
N8 Cu3 Cl4 128.5(9) . .
N7 Cu3 Cl4 132.8(8) . .
N8 Cu3 Cl4 100.1(8) . 2_655
N7 Cu3 Cl4 139.3(8) . 2_655
Cl4 Cu3 Cl4 28.4(7) . 2_655
N8 Cu3 Cl3 138.7(9) . .
N7 Cu3 Cl3 96.8(6) . .
Cl4 Cu3 Cl3 83.2(5) . .
Cl4 Cu3 Cl3 107.7(4) 2_655 .
N8 Cu3 Cu5 103.7(8) . .
N7 Cu3 Cu5 126.8(7) . .
Cl4 Cu3 Cu5 86.2(6) . .
Cl4 Cu3 Cu5 93.0(5) 2_655 .
Cl3 Cu3 Cu5 46.2(3) . .
Cl1 Cu4 Cl1 180.0(12) 2 .
Cl1 Cu4 Cu6 59.2(3) 2 2
Cl1 Cu4 Cu6 120.8(3) . 2
Cl1 Cu4 Cu6 120.8(3) 2 .
Cl1 Cu4 Cu6 59.2(3) . .
Cu6 Cu4 Cu6 180.0(4) 2 .
Cl1 Cu4 Cu7 62.4(3) 2 2
Cl1 Cu4 Cu7 117.6(3) . 2
Cu6 Cu4 Cu7 77.5(2) 2 2
Cu6 Cu4 Cu7 102.5(2) . 2
Cl1 Cu4 Cu7 117.6(3) 2 .
Cl1 Cu4 Cu7 62.4(3) . .
Cu6 Cu4 Cu7 102.5(2) 2 .
Cu6 Cu4 Cu7 77.5(2) . .
Cu7 Cu4 Cu7 180.0(2) 2 .
Cl2 Cu5 Cl3 175.5(6) . .
Cl2 Cu5 Cu7 56.6(3) . .
Cl3 Cu5 Cu7 126.8(5) . .
Cl2 Cu5 Cu2 124.7(4) . .
Cl3 Cu5 Cu2 52.3(3) . .
Cu7 Cu5 Cu2 173.3(4) . .
Cl2 Cu5 Cu3 111.3(4) . .
Cl3 Cu5 Cu3 65.9(4) . .
Cu7 Cu5 Cu3 102.7(3) . .
Cu2 Cu5 Cu3 83.1(3) . .
Cl2 Cu5 Cu6 61.5(4) . .
Cl3 Cu5 Cu6 121.1(5) . .
Cu7 Cu5 Cu6 76.5(3) . .
Cu2 Cu5 Cu6 98.2(3) . .
Cu3 Cu5 Cu6 171.9(4) . .
N11 Cu6 N12 80.9(11) . .
N11 Cu6 Cl1 110.0(8) . .
N12 Cu6 Cl1 143.9(9) . .
N11 Cu6 Cl2 136.5(8) . .
N12 Cu6 Cl2 102.5(8) . .
Cl1 Cu6 Cl2 92.7(4) . .
N11 Cu6 Cu4 143.9(7) . .
N12 Cu6 Cu4 101.2(9) . .
Cl1 Cu6 Cu4 49.6(3) . .
Cl2 Cu6 Cu4 78.8(3) . .
N11 Cu6 Cu5 101.2(8) . .
N12 Cu6 Cu5 134.0(8) . .
Cl1 Cu6 Cu5 79.2(4) . .
Cl2 Cu6 Cu5 45.9(3) . .
Cu4 Cu6 Cu5 102.5(3) . .
N10 Cu7 N9 80.9(11) . .
N10 Cu7 Cl2 139.6(9) . .
N9 Cu7 Cl2 111.5(7) . .
N10 Cu7 Cl1 102.4(7) . .
N9 Cu7 Cl1 135.5(7) . .
Cl2 Cu7 Cl1 94.6(4) . .
N10 Cu7 Cu5 97.9(9) . .
N9 Cu7 Cu5 145.3(7) . .
Cl2 Cu7 Cu5 49.7(3) . .
Cl1 Cu7 Cu5 78.8(4) . .
N10 Cu7 Cu4 136.0(8) . .
N9 Cu7 Cu4 100.9(8) . .
Cl2 Cu7 Cu4 81.2(3) . .
Cl1 Cu7 Cu4 46.8(3) . .
Cu5 Cu7 Cu4 103.4(3) . .
C2 C1 N1 120.0 . .
C2 C1 H1A 120.0 . .
N1 C1 H1A 120.0 . .
C3 C2 C1 120.0 . .
C3 C2 H2A 120.0 . .
C1 C2 H2A 120.0 . .
C2 C3 C4 120.0 . .
C2 C3 H3A 120.0 . .
C4 C3 H3A 120.0 . .
C12 C4 C3 120.0 . .
C12 C4 C5 114.7(18) . .
C3 C4 C5 125.3(18) . .
C11 C12 N1 117.1(15) . .
C11 C12 C4 122.9(15) . .
N1 C12 C4 120.0 . .
C12 N1 C1 120.0 . .
C12 N1 Cu1 112.4(11) . .
C1 N1 Cu1 127.5(11) . .
C6 C5 C4 126(3) . .
C6 C5 H5A 116.9 . .
C4 C5 H5A 116.9 . .
C5 C6 C7 117(3) . .
C5 C6 H6A 121.6 . .
C7 C6 H6A 121.6 . .
C8 C7 C11 120.0 . .
C8 C7 C6 121.5(19) . .
C11 C7 C6 118.5(19) . .
C7 C8 C9 120.0 . .
C7 C8 H8A 120.0 . .
C9 C8 H8A 120.0 . .
C10 C9 C8 120.0 . .
C10 C9 H9A 120.0 . .
C8 C9 H9A 120.0 . .
C9 C10 N2 120.0 . .
C9 C10 H10A 120.0 . .
N2 C10 H10A 120.0 . .
C11 N2 C10 120.0 . .
C11 N2 Cu1 110.5(9) . .
C10 N2 Cu1 129.5(9) . .
C12 C11 N2 119.1(15) . .
C12 C11 C7 120.8(15) . .
N2 C11 C7 120.0 . .
C14 C13 N3 120.0 . .
C14 C13 H13A 120.0 . .
N3 C13 H13A 120.0 . .
C13 C14 C15 120.0 . .
C13 C14 H14A 120.0 . .
C15 C14 H14A 120.0 . .
C14 C15 C16 120.0 . .
C14 C15 H15A 120.0 . .
C16 C15 H15A 120.0 . .
C15 C16 C24 120.0 . .
C15 C16 C17 124(2) . .
C24 C16 C17 116(2) . .
C23 C24 N3 116.9(15) . .
C23 C24 C16 122.9(15) . .
N3 C24 C16 120.0 . .
C24 N3 C13 120.0 . .
C24 N3 Cu1 111.1(10) . .
C13 N3 Cu1 128.9(10) . .
C18 C17 C16 120(3) . .
C18 C17 H17A 120.1 . .
C16 C17 H17A 120.1 . .
C17 C18 C19 125(3) . .
C17 C18 H18A 117.7 . .
C19 C18 H18A 117.7 . .
C18 C19 C20 123.7(18) . .
C18 C19 C23 116.3(18) . .
C20 C19 C23 120.0 . .
C21 C20 C19 120.0 . .
C21 C20 H20A 120.0 . .
C19 C20 H20A 120.0 . .
C20 C21 C22 120.0 . .
C20 C21 H21A 120.0 . .
C22 C21 H21A 120.0 . .
C21 C22 N4 120.0 . .
C21 C22 H22A 120.0 . .
N4 C22 H22A 120.0 . .
C23 N4 C22 120.0 . .
C23 N4 Cu1 109.8(10) . .
C22 N4 Cu1 130.2(10) . .
C24 C23 N4 119.6(15) . .
C24 C23 C19 120.4(15) . .
N4 C23 C19 120.0 . .
Cu5 Cl3 Cu2 77.8(4) . .
Cu5 Cl3 Cu3 67.9(4) . .
Cu2 Cl3 Cu3 94.7(5) . .
Cl4 Cl4 Cu3 79.5(16) 2_655 .
Cl4 Cl4 Cu3 72.1(15) 2_655 2_655
Cu3 Cl4 Cu3 151.6(7) . 2_655
Cl4 Cl4 Cu2 136(3) 2_655 .
Cu3 Cl4 Cu2 92.2(6) . .
Cu3 Cl4 Cu2 108.0(6) 2_655 .
N5 C25 C26 130(4) . .
N5 C25 H25A 115.0 . .
C26 C25 H25A 115.0 . .
C27 C26 C25 113(3) . .
C27 C26 H26A 123.5 . .
C25 C26 H26A 123.5 . .
C26 C27 C28 125(3) . .
C26 C27 H27A 117.6 . .
C28 C27 H27A 117.6 . .
C36 C28 C29 117(3) . .
C36 C28 C27 115(3) . .
C29 C28 C27 128(3) . .
C30 C29 C28 123(3) . .
C30 C29 H29A 118.7 . .
C28 C29 H29A 118.7 . .
C29 C30 C31 123(3) . .
C29 C30 H30A 118.3 . .
C31 C30 H30A 118.3 . .
C32 C31 C35 121(3) . .
C32 C31 C30 125(3) . .
C35 C31 C30 114(3) . .
C33 C32 C31 117(3) . .
C33 C32 H32A 121.3 . .
C31 C32 H32A 121.3 . .
C32 C33 C34 119(3) . .
C32 C33 H33A 120.7 . .
C34 C33 H33A 120.7 . .
N6 C34 C33 124(3) . .
N6 C34 H34A 118.2 . .
C33 C34 H34A 118.2 . .
N6 C35 C31 119(2) . .
N6 C35 C36 119(2) . .
C31 C35 C36 122(2) . .
N5 C36 C28 120(3) . .
N5 C36 C35 119(2) . .
C28 C36 C35 121(2) . .
C38 C37 N7 120.0 . .
C38 C37 H37A 120.0 . .
N7 C37 H37A 120.0 . .
C37 C38 C39 120.0 . .
C37 C38 H38A 120.0 . .
C39 C38 H38A 120.0 . .
C38 C39 C40 120.0 . .
C38 C39 H39A 120.0 . .
C40 C39 H39A 120.0 . .
C48 C40 C39 120.0 . .
C48 C40 C41 113(2) . .
C39 C40 C41 127(2) . .
C47 C48 N7 115.1(17) . .
C47 C48 C40 124.9(17) . .
N7 C48 C40 120.0 . .
C48 N7 C37 120.0 . .
C48 N7 Cu3 111.5(11) . .
C37 N7 Cu3 128.5(11) . .
C42 C41 C40 120(3) . .
C42 C41 H41A 120.0 . .
C40 C41 H41A 120.0 . .
C41 C42 C43 127(3) . .
C41 C42 H42A 116.4 . .
C43 C42 H42A 116.4 . .
C44 C43 C42 127(3) . .
C44 C43 C47 117(3) . .
C42 C43 C47 116(3) . .
C45 C44 C43 122(3) . .
C45 C44 H44A 118.9 . .
C43 C44 H44A 118.9 . .
C44 C45 C46 118(3) . .
C44 C45 H45A 120.8 . .
C46 C45 H45A 120.8 . .
N8 C46 C45 122(3) . .
N8 C46 H46A 118.9 . .
C45 C46 H46A 118.9 . .
N8 C47 C48 121(3) . .
N8 C47 C43 120(3) . .
C48 C47 C43 119(3) . .
C50 C49 N9 120.0 . .
C50 C49 H49A 120.0 . .
N9 C49 H49A 120.0 . .
C49 C50 C51 120.0 . .
C49 C50 H50A 120.0 . .
C51 C50 H50A 120.0 . .
C50 C51 C52 120.0 . .
C50 C51 H51A 120.0 . .
C52 C51 H51A 120.0 . .
C60 C52 C51 120.0 . .
C60 C52 C53 114(3) . .
C51 C52 C53 126(3) . .
C59 C60 N9 117(2) . .
C59 C60 C52 123(2) . .
N9 C60 C52 120.0 . .
C60 N9 C49 120.0 . .
C60 N9 Cu7 109.6(16) . .
C49 N9 Cu7 130.2(16) . .
C56 C55 C59 123(3) . .
C56 C55 C54 124(4) . .
C59 C55 C54 113(4) . .
C62 C61 N11 120.0 . .
C62 C61 H61A 120.0 . .
N11 C61 H61A 120.0 . .
C61 C62 C63 120.0 . .
C61 C62 H62A 120.0 . .
C63 C62 H62A 120.0 . .
C62 C63 C64 120.0 . .
C62 C63 H63A 120.0 . .
C64 C63 H63A 120.0 . .
C65 C64 C72 122(3) . .
C65 C64 C63 118(3) . .
C72 C64 C63 120.0 . .
C71 C72 N11 121(2) . .
C71 C72 C64 119(2) . .
N11 C72 C64 120.0 . .
C72 N11 C61 120.0 . .
C72 N11 Cu6 110.5(14) . .
C61 N11 Cu6 129.5(14) . .
C66 C65 C64 119(4) . .
C66 C65 H65A 120.6 . .
C64 C65 H65A 120.6 . .
C65 C66 C67 125(4) . .
C65 C66 H66A 117.6 . .
C67 C66 H66A 117.6 . .
C68 C67 C71 120.0 . .
C68 C67 C66 129(3) . .
C71 C67 C66 111(3) . .
C67 C68 C69 120.0 . .
C67 C68 H68A 120.0 . .
C69 C68 H68A 120.0 . .
C70 C69 C68 120.0 . .
C70 C69 H69A 120.0 . .
C68 C69 H69A 120.0 . .
C69 C70 N12 120.0 . .
C69 C70 H70A 120.0 . .
N12 C70 H70A 120.0 . .
C71 N12 C70 120.0 . .
C71 N12 Cu6 112.0(17) . .
C70 N12 Cu6 127.9(17) . .
C72 C71 N12 116(2) . .
C72 C71 C67 124(2) . .
N12 C71 C67 120.0 . .
C25 N5 C36 116(3) . .
C25 N5 Cu2 136(2) . .
C36 N5 Cu2 107.7(17) . .
C34 N6 C35 120(3) . .
C34 N6 Cu2 128(2) . .
C35 N6 Cu2 111.6(16) . .
C46 N8 C47 120(3) . .
C46 N8 Cu3 128(2) . .
C47 N8 Cu3 112(2) . .
C58 N10 C59 120(3) . .
C58 N10 Cu7 129(2) . .
C59 N10 Cu7 111(2) . .
Cu5 Cl2 Cu7 73.7(4) . .
Cu5 Cl2 Cu6 72.6(4) . .
Cu7 Cl2 Cu6 87.3(3) . .
Cu4 Cl1 Cu6 71.2(3) . .
Cu4 Cl1 Cu7 70.9(3) . .
Cu6 Cl1 Cu7 85.4(3) . .
C55 C56 C57 118(4) . .
C55 C56 H56A 120.8 . .
C57 C56 H56A 120.8 . .
C53 C54 C55 126(5) . .
C53 C54 H54A 117.0 . .
C55 C54 H54A 117.0 . .
N10 C58 C57 121(4) . .
N10 C58 H58A 119.4 . .
C57 C58 H58A 119.4 . .
C56 C57 C58 120(4) . .
C56 C57 H57A 119.8 . .
C58 C57 H57A 119.8 . .
N10 C59 C60 121(3) . .
N10 C59 C55 118(3) . .
C60 C59 C55 121(3) . .
C54 C53 C52 123(4) . .
C54 C53 H53A 118.5 . .
C52 C53 H53A 118.5 . .

loop_
_geom_bond_atom_site_label_1
_geom_bond_atom_site_label_2
_geom_bond_distance
_geom_bond_site_symmetry_2
W1 O11 1.662(16) .
W1 O16 1.85(3) .
W1 O20 1.89(2) .
W1 O6 1.924(17) .
W1 O12 1.926(18) .
W1 O4 2.45(3) 2_566
W2 O17 1.701(18) .
W2 O14 1.875(19) .
W2 O19 1.91(2) .
W2 O21 1.94(2) .
W2 O16 1.95(2) .
W3 O7 1.76(2) .
W3 O18 1.842(18) .
W3 O22 1.88(2) .
W3 O19 1.91(2) .
W3 O15 1.94(2) .
W3 O2 2.50(4) .
W4 O8 1.78(2) .
W4 O6 1.857(15) 2_566
W4 O22 1.89(2) .
W4 O21 1.90(2) .
W4 O9 1.927(19) .
W5 O5 1.711(18) .
W5 O15 1.82(2) .
W5 O12 1.837(18) .
W5 O13 1.871(18) .
W5 O9 1.871(19) 2_566
W5 O2 2.42(3) .
W5 O1 2.52(3) .
W6 O10 1.689(16) .
W6 O13 1.90(2) .
W6 O20 1.90(2) 2_566
W6 O18 1.917(19) .
W6 O14 1.93(2) 2_566
W6 O2 2.52(3) .
P1 O3 1.38(4) .
P1 O3 1.38(4) 2_566
P1 O1 1.38(3) 2_566
P1 O1 1.38(3) .
P1 O4 1.44(3) 2_566
P1 O4 1.44(3) .
P1 O2 1.52(3) .
P1 O2 1.52(3) 2_566
O1 O4 1.54(5) 2_566
O1 O2 1.56(5) .
O1 O3 1.66(4) 2_566
O2 O3 1.68(5) .
O2 O4 1.82(4) .
O3 O4 1.63(4) 2_566
O3 O1 1.66(4) 2_566
O4 O1 1.54(5) 2_566
O4 O3 1.63(4) 2_566
O4 W1 2.45(3) 2_566
O6 W4 1.857(15) 2_566
O9 W5 1.871(19) 2_566
O14 W6 1.93(2) 2_566
O20 W6 1.90(2) 2_566
Cu1 N1 2.036(14) .
Cu1 N3 2.045(17) .
Cu1 N4 2.046(13) .
Cu1 N2 2.065(14) .
Cu2 N6 2.04(2) .
Cu2 N5 2.09(2) .
Cu2 Cl3 2.184(9) .
Cu2 Cl4 2.656(18) .
Cu2 Cu5 2.696(9) .
Cu3 N8 2.05(2) .
Cu3 N7 2.106(15) .
Cu3 Cl4 2.303(17) .
Cu3 Cl4 2.379(17) 2_655
Cu3 Cl3 2.668(14) .
Cu3 Cu5 2.709(11) .
Cu4 Cl1 2.110(12) 2
Cu4 Cl1 2.110(12) .
Cu4 Cu6 2.625(7) 2
Cu4 Cu6 2.625(7) .
Cu4 Cu7 2.737(7) 2
Cu4 Cu7 2.737(7) .
Cu5 Cl2 2.094(13) .
Cu5 Cl3 2.109(13) .
Cu5 Cu7 2.637(10) .
Cu5 Cu6 2.782(12) .
Cu6 N11 2.03(2) .
Cu6 N12 2.06(2) .
Cu6 Cl1 2.381(12) .
Cu6 Cl2 2.561(11) .
Cu7 N10 2.03(3) .
Cu7 N9 2.096(19) .
Cu7 Cl2 2.294(10) .
Cu7 Cl1 2.567(12) .
C1 C2 1.3900 .
C1 N1 1.3900 .
C1 H1A 0.9300 .
C2 C3 1.3900 .
C2 H2A 0.9300 .
C3 C4 1.3900 .
C3 H3A 0.9300 .
C4 C12 1.3900 .
C4 C5 1.41(3) .
C12 C11 1.348(17) .
C12 N1 1.3900 .
C5 C6 1.32(4) .
C5 H5A 0.9300 .
C6 C7 1.46(3) .
C6 H6A 0.9300 .
C7 C8 1.3900 .
C7 C11 1.3900 .
C8 C9 1.3900 .
C8 H8A 0.9300 .
C9 C10 1.3900 .
C9 H9A 0.9300 .
C10 N2 1.3900 .
C10 H10A 0.9300 .
N2 C11 1.3900 .
C13 C14 1.3900 .
C13 N3 1.3900 .
C13 H13A 0.9300 .
C14 C15 1.3900 .
C14 H14A 0.9300 .
C15 C16 1.3900 .
C15 H15A 0.9300 .
C16 C24 1.3900 .
C16 C17 1.44(3) .
C24 C23 1.381(19) .
C24 N3 1.3900 .
C17 C18 1.33(4) .
C17 H17A 0.9300 .
C18 C19 1.39(4) .
C18 H18A 0.9300 .
C19 C20 1.3900 .
C19 C23 1.3900 .
C20 C21 1.3900 .
C20 H20A 0.9300 .
C21 C22 1.3900 .
C21 H21A 0.9300 .
C22 N4 1.3900 .
C22 H22A 0.9300 .
N4 C23 1.3900 .
Cl4 Cl4 1.15(3) 2_655
Cl4 Cu3 2.379(17) 2_655
C25 N5 1.29(4) .
C25 C26 1.35(5) .
C25 H25A 0.9300 .
C26 C27 1.34(5) .
C26 H26A 0.9300 .
C27 C28 1.43(5) .
C27 H27A 0.9300 .
C28 C36 1.41(4) .
C28 C29 1.42(4) .
C29 C30 1.29(4) .
C29 H29A 0.9300 .
C30 C31 1.50(4) .
C30 H30A 0.9300 .
C31 C32 1.38(5) .
C31 C35 1.38(3) .
C32 C33 1.34(5) .
C32 H32A 0.9300 .
C33 C34 1.38(4) .
C33 H33A 0.9300 .
C34 N6 1.29(3) .
C34 H34A 0.9300 .
C35 N6 1.33(3) .
C35 C36 1.43(3) .
C36 N5 1.39(3) .
C37 C38 1.3900 .
C37 N7 1.3900 .
C37 H37A 0.9300 .
C38 C39 1.3900 .
C38 H38A 0.9300 .
C39 C40 1.3900 .
C39 H39A 0.9300 .
C40 C48 1.3900 .
C40 C41 1.51(4) .
C48 C47 1.38(3) .
C48 N7 1.3900 .
C41 C42 1.25(4) .
C41 H41A 0.9300 .
C42 C43 1.40(5) .
C42 H42A 0.9300 .
C43 C44 1.36(5) .
C43 C47 1.42(4) .
C44 C45 1.33(4) .
C44 H44A 0.9300 .
C45 C46 1.39(4) .
C45 H45A 0.9300 .
C46 N8 1.31(4) .
C46 H46A 0.9300 .
C47 N8 1.35(3) .
C49 C50 1.3900 .
C49 N9 1.3900 .
C49 H49A 0.9300 .
C50 C51 1.3900 .
C50 H50A 0.9300 .
C51 C52 1.3900 .
C51 H51A 0.9300 .
C52 C60 1.3900 .
C52 C53 1.42(5) .
C60 C59 1.35(3) .
C60 N9 1.3900 .
C55 C56 1.33(5) .
C55 C59 1.39(4) .
C55 C54 1.43(5) .
C61 C62 1.3900 .
C61 N11 1.3900 .
C61 H61A 0.9300 .
C62 C63 1.3900 .
C62 H62A 0.9300 .
C63 C64 1.3900 .
C63 H63A 0.9300 .
C64 C65 1.35(5) .
C64 C72 1.3900 .
C72 C71 1.34(3) .
C72 N11 1.3900 .
C65 C66 1.28(6) .
C65 H65A 0.9300 .
C66 C67 1.51(5) .
C66 H66A 0.9300 .
C67 C68 1.3900 .
C67 C71 1.3900 .
C68 C69 1.3900 .
C68 H68A 0.9300 .
C69 C70 1.3900 .
C69 H69A 0.9300 .
C70 N12 1.3900 .
C70 H70A 0.9300 .
N12 C71 1.3900 .
N10 C58 1.34(4) .
N10 C59 1.34(4) .
C56 C57 1.34(5) .
C56 H56A 0.9300 .
C54 C53 1.21(5) .
C54 H54A 0.9300 .
C58 C57 1.37(5) .
C58 H58A 0.9300 .
C57 H57A 0.9300 .
C53 H53A 0.9300 .
